data_4512198
loop_
_publ_author_name
'Adelani, Pius O.'
'Cook, Nathaniel D.'
'Burns, Peter C.'

_publ_section_title
;
 Use of 2,2-Bipyrimidine for the Preparation of UO22+-3d Diphosphonates
;
_journal_issue 11
_journal_name_full 'Crystal Growth &amp; Design'
_journal_page_first 5692
_journal_paper_doi 10.1021/cg500972w
_journal_volume 14
_journal_year 2014
_chemical_formula_moiety 'C13 H9 Mn N2 O14 P3 U2, O'
_chemical_formula_sum 'C13 H9 Mn N2 O15 P3 U2'
_chemical_formula_weight 1057.13
_chemical_name_systematic
; 
 ? 
;
_space_group_IT_number 11
_symmetry_cell_setting monoclinic
_symmetry_space_group_name_Hall '-P 2yb'
_symmetry_space_group_name_H-M 'P 1 21/m 1'
_atom_sites_solution_hydrogens geom
_atom_sites_solution_primary direct
_atom_sites_solution_secondary difmap
_audit_creation_method SHELXL-97
_cell_angle_alpha 90.00
_cell_angle_beta 101.272(2)
_cell_angle_gamma 90.00
_cell_formula_units_Z 4
_cell_length_a 9.6487(15)
_cell_length_b 16.249(3)
_cell_length_c 14.644(2)
_cell_measurement_reflns_used 8470
_cell_measurement_temperature 296(2)
_cell_measurement_theta_max 27.47
_cell_measurement_theta_min 2.33
_cell_volume 2251.6(6)
_computing_cell_refinement 'Bruker SAINT'
_computing_data_collection 'Bruker APEX2'
_computing_data_reduction 'Bruker SAINT'
_computing_molecular_graphics 'Bruker SHELXTL'
_computing_publication_material 'Bruker SHELXTL'
_computing_structure_refinement 'SHELXL-97 (Sheldrick, 1997)'
_computing_structure_solution 'SHELXS-97 (Sheldrick, 1990)'
_diffrn_ambient_temperature 296(2)
_diffrn_measured_fraction_theta_full 0.995
_diffrn_measured_fraction_theta_max 0.995
_diffrn_measurement_device_type 'Bruker APEX-II CCD'
_diffrn_measurement_method '\f and \w scans'
_diffrn_radiation_monochromator graphite
_diffrn_radiation_source 'fine-focus sealed tube'
_diffrn_radiation_type MoK\a
_diffrn_radiation_wavelength 0.71073
_diffrn_reflns_av_R_equivalents 0.0390
_diffrn_reflns_av_sigmaI/netI 0.0311
_diffrn_reflns_limit_h_max 12
_diffrn_reflns_limit_h_min -12
_diffrn_reflns_limit_k_max 21
_diffrn_reflns_limit_k_min -21
_diffrn_reflns_limit_l_max 19
_diffrn_reflns_limit_l_min -18
_diffrn_reflns_number 26261
_diffrn_reflns_theta_full 27.49
_diffrn_reflns_theta_max 27.49
_diffrn_reflns_theta_min 1.42
_diffrn_standards_number 0
_exptl_absorpt_coefficient_mu 15.195
_exptl_absorpt_correction_T_max 0.7456
_exptl_absorpt_correction_T_min 0.4825
_exptl_absorpt_correction_type empirical
_exptl_absorpt_process_details SHELXPREP
_exptl_crystal_colour yellow
_exptl_crystal_density_diffrn 3.118
_exptl_crystal_density_method 'not measured'
_exptl_crystal_description tablet
_exptl_crystal_F_000 1900
_exptl_crystal_size_max 0.20
_exptl_crystal_size_mid 0.03
_exptl_crystal_size_min 0.02
_refine_diff_density_max 0.959
_refine_diff_density_min -1.740
_refine_diff_density_rms 0.186
_refine_ls_extinction_method none
_refine_ls_goodness_of_fit_ref 1.182
_refine_ls_hydrogen_treatment constr
_refine_ls_matrix_type full
_refine_ls_number_parameters 334
_refine_ls_number_reflns 5324
_refine_ls_number_restraints 0
_refine_ls_restrained_S_all 1.182
_refine_ls_R_factor_all 0.0334
_refine_ls_R_factor_gt 0.0227
_refine_ls_shift/su_max 0.002
_refine_ls_shift/su_mean 0.000
_refine_ls_structure_factor_coef Fsqd
_refine_ls_weighting_details 'calc w=1/[\s^2^(Fo^2^)+(0.0237P)^2^+0.0000P] where P=(Fo^2^+2Fc^2^)/3'
_refine_ls_weighting_scheme calc
_refine_ls_wR_factor_gt 0.0549
_refine_ls_wR_factor_ref 0.0595
_reflns_number_gt 4351
_reflns_number_total 5324
_reflns_threshold_expression >2sigma(I)
_cod_data_source_file cg500972w_si_001.cif
_cod_data_source_block p21m
_cod_depositor_comments 'Adding full bibliography for 4512198--4512200.cif.'
_cod_original_cell_volume 2251.7(6)
_cod_original_sg_symbol_H-M 'P 21/m'
_cod_database_code 4512198

loop_
_symmetry_equiv_pos_as_xyz
'x, y, z'
'-x, y+1/2, -z'
'-x, -y, -z'
'x, -y-1/2, z'

loop_
_atom_site_label
_atom_site_type_symbol
_atom_site_fract_x
_atom_site_fract_y
_atom_site_fract_z
_atom_site_U_iso_or_equiv
_atom_site_adp_type
_atom_site_occupancy
_atom_site_symmetry_multiplicity
_atom_site_calc_flag
_atom_site_refinement_flags
U1 U 0.305360(19) 0.494116(10) 0.037273(12) 0.00667(6) Uani 1 1 d .
U2 U 0.888735(18) 0.508252(10) 0.366115(12) 0.00578(6) Uani 1 1 d .
Mn1 Mn 0.45350(8) 0.43889(4) 0.33306(5) 0.00622(15) Uani 1 1 d .
P1 P 0.00983(13) 0.55513(7) 0.14770(9) 0.0071(3) Uani 1 1 d .
P2 P 0.57165(13) 0.55344(7) 0.18471(9) 0.0059(2) Uani 1 1 d .
P3 P 0.72921(13) 0.44579(7) 0.52433(9) 0.0062(3) Uani 1 1 d .
O1 O 0.3322(4) 0.3882(2) 0.0668(2) 0.0113(8) Uani 1 1 d .
O2 O 0.2847(4) 0.6000(2) 0.0087(2) 0.0124(8) Uani 1 1 d .
O3 O 0.9166(4) 0.4026(2) 0.3439(2) 0.0101(7) Uani 1 1 d .
O4 O 0.8622(3) 0.61349(19) 0.3896(2) 0.0088(7) Uani 1 1 d .
O5 O 0.1291(4) 0.50495(19) 0.1202(3) 0.0113(8) Uani 1 1 d .
O6 O 0.0041(3) 0.5373(2) 0.2492(2) 0.0092(7) Uani 1 1 d .
O7 O -0.1296(4) 0.5376(2) 0.0822(2) 0.0108(7) Uani 1 1 d .
O8 O 0.4348(4) 0.51969(19) 0.2097(2) 0.0084(7) Uani 1 1 d .
O9 O 0.5613(3) 0.5282(2) 0.0819(2) 0.0082(7) Uani 1 1 d .
O10 O 0.7021(4) 0.51738(19) 0.2447(2) 0.0087(7) Uani 1 1 d .
O11 O 0.6684(3) 0.46249(19) 0.4200(2) 0.0073(7) Uani 1 1 d .
O12 O 0.8823(3) 0.48074(19) 0.5341(2) 0.0073(7) Uani 1 1 d .
O13 O 0.6435(4) 0.48062(19) 0.5893(2) 0.0092(7) Uani 1 1 d .
O1W O 0.2397(3) 0.3931(2) 0.2610(2) 0.0130(8) Uani 1 1 d .
O2W O 0.2284(7) 0.2500 0.1551(4) 0.0376(16) Uani 1 2 d S
O3W O 0.0874(9) 0.2500 0.3238(6) 0.089(3) Uani 1 2 d S
N1 N 0.5500(4) 0.3234(2) 0.2707(3) 0.0075(9) Uani 1 1 d .
N2 N 0.4139(4) 0.3232(2) 0.4151(3) 0.0090(9) Uani 1 1 d .
C1 C 0.0396(5) 0.6638(3) 0.1408(3) 0.0091(10) Uani 1 1 d .
C2 C 0.0112(5) 0.7075(3) 0.0566(4) 0.0138(11) Uani 1 1 d .
H2A H -0.0078 0.6790 0.0005 0.017 Uiso 1 1 calc R
C3 C 0.0738(5) 0.7075(3) 0.2243(3) 0.0117(11) Uani 1 1 d .
H3A H 0.0968 0.6791 0.2804 0.014 Uiso 1 1 calc R
C4 C 0.5728(5) 0.6636(3) 0.1917(3) 0.0077(10) Uani 1 1 d .
C5 C 0.4466(5) 0.7072(3) 0.1905(4) 0.0129(11) Uani 1 1 d .
H5A H 0.3627 0.6787 0.1897 0.016 Uiso 1 1 calc R
C6 C 0.6970(6) 0.7073(3) 0.1946(4) 0.0159(12) Uani 1 1 d .
H6A H 0.7814 0.6791 0.1966 0.019 Uiso 1 1 calc R
C7 C 0.7441(5) 0.3365(3) 0.5407(3) 0.0069(10) Uani 1 1 d .
C8 C 0.8427(5) 0.2919(3) 0.5019(3) 0.0109(11) Uani 1 1 d .
H8A H 0.9093 0.3201 0.4757 0.013 Uiso 1 1 calc R
C9 C 0.6563(5) 0.2927(3) 0.5880(3) 0.0087(10) Uani 1 1 d .
H9A H 0.5968 0.3210 0.6200 0.010 Uiso 1 1 calc R
C10 C 0.6171(5) 0.3228(3) 0.1989(3) 0.0109(11) Uani 1 1 d .
H10A H 0.6403 0.3726 0.1744 0.013 Uiso 1 1 calc R
C11 C 0.6531(8) 0.2500 0.1603(5) 0.0148(16) Uani 1 2 d S
H11A H 0.6995 0.2500 0.1103 0.018 Uiso 1 2 calc SR
C12 C 0.5201(7) 0.2500 0.3027(5) 0.0072(14) Uani 1 2 d S
C13 C 0.4454(7) 0.2500 0.3829(5) 0.0070(14) Uani 1 2 d S
C14 C 0.3419(5) 0.3229(3) 0.4839(4) 0.0125(11) Uani 1 1 d .
H14A H 0.3178 0.3727 0.5079 0.015 Uiso 1 1 calc R
C15 C 0.3021(8) 0.2500 0.5206(5) 0.0168(17) Uani 1 2 d S
H15A H 0.2506 0.2500 0.5680 0.020 Uiso 1 2 calc SR

loop_
_atom_site_aniso_label
_atom_site_aniso_U_11
_atom_site_aniso_U_22
_atom_site_aniso_U_33
_atom_site_aniso_U_23
_atom_site_aniso_U_13
_atom_site_aniso_U_12
U1 0.00618(10) 0.00604(9) 0.00793(10) -0.00043(7) 0.00169(7) 0.00021(6)
U2 0.00594(10) 0.00458(9) 0.00681(10) 0.00009(7) 0.00121(7) -0.00006(6)
Mn1 0.0076(4) 0.0032(3) 0.0081(4) 0.0000(3) 0.0021(3) 0.0004(3)
P1 0.0062(7) 0.0080(6) 0.0071(6) 0.0008(5) 0.0017(5) 0.0002(5)
P2 0.0066(6) 0.0032(6) 0.0080(6) 0.0000(5) 0.0018(5) -0.0005(5)
P3 0.0070(6) 0.0042(6) 0.0076(6) 0.0002(5) 0.0019(5) -0.0003(5)
O1 0.0126(19) 0.0093(17) 0.0120(19) 0.0007(14) 0.0022(15) 0.0006(14)
O2 0.0110(19) 0.0102(18) 0.017(2) 0.0007(15) 0.0044(15) 0.0004(14)
O3 0.0148(19) 0.0065(16) 0.0095(18) -0.0006(14) 0.0032(15) -0.0005(14)
O4 0.0104(18) 0.0069(16) 0.0100(18) -0.0022(14) 0.0040(15) -0.0006(13)
O5 0.012(2) 0.0082(18) 0.0142(19) 0.0002(14) 0.0043(16) 0.0032(14)
O6 0.0079(18) 0.0123(18) 0.0075(17) 0.0016(14) 0.0019(14) 0.0005(14)
O7 0.0095(19) 0.0121(18) 0.0112(18) -0.0019(14) 0.0029(14) 0.0002(14)
O8 0.0103(18) 0.0073(16) 0.0083(17) 0.0007(14) 0.0035(14) -0.0010(14)
O9 0.0084(18) 0.0091(17) 0.0076(17) -0.0018(14) 0.0030(14) -0.0021(14)
O10 0.0089(18) 0.0071(16) 0.0097(18) 0.0011(14) 0.0007(14) 0.0006(13)
O11 0.0059(17) 0.0069(16) 0.0089(17) -0.0011(13) 0.0013(14) -0.0016(13)
O12 0.0076(18) 0.0061(16) 0.0078(17) 0.0021(13) 0.0009(14) 0.0008(13)
O13 0.0106(19) 0.0082(16) 0.0101(18) -0.0014(14) 0.0056(14) -0.0003(14)
O1W 0.0092(19) 0.0129(18) 0.016(2) 0.0035(15) 0.0007(15) -0.0026(14)
O2W 0.041(4) 0.036(4) 0.032(4) 0.000 -0.003(3) 0.000
O3W 0.044(5) 0.167(10) 0.058(6) 0.000 0.016(5) 0.000
N1 0.010(2) 0.0037(19) 0.008(2) -0.0005(16) -0.0004(17) -0.0010(15)
N2 0.013(2) 0.005(2) 0.010(2) 0.0010(16) 0.0050(18) 0.0002(16)
C1 0.006(3) 0.008(2) 0.013(3) 0.0015(19) 0.003(2) -0.0010(19)
C2 0.017(3) 0.010(3) 0.015(3) -0.006(2) 0.005(2) 0.001(2)
C3 0.014(3) 0.010(3) 0.010(3) 0.004(2) 0.000(2) 0.002(2)
C4 0.009(3) 0.007(2) 0.007(2) -0.0009(18) 0.001(2) -0.0005(19)
C5 0.011(3) 0.009(3) 0.020(3) 0.001(2) 0.005(2) -0.001(2)
C6 0.012(3) 0.014(3) 0.023(3) -0.003(2) 0.007(2) 0.002(2)
C7 0.007(3) 0.007(2) 0.007(2) -0.0024(18) 0.0000(19) 0.0004(18)
C8 0.013(3) 0.012(2) 0.010(3) 0.001(2) 0.007(2) -0.003(2)
C9 0.006(3) 0.008(2) 0.013(3) 0.0000(19) 0.002(2) 0.0020(18)
C10 0.015(3) 0.007(2) 0.011(3) 0.0020(19) 0.005(2) 0.001(2)
C11 0.020(4) 0.011(4) 0.015(4) 0.000 0.008(3) 0.000
C12 0.008(4) 0.010(3) 0.004(3) 0.000 0.002(3) 0.000
C13 0.005(3) 0.002(3) 0.012(4) 0.000 -0.003(3) 0.000
C14 0.016(3) 0.006(2) 0.016(3) -0.001(2) 0.004(2) 0.003(2)
C15 0.023(5) 0.013(4) 0.019(4) 0.000 0.015(4) 0.000

loop_
_atom_type_symbol
_atom_type_description
_atom_type_scat_dispersion_real
_atom_type_scat_dispersion_imag
_atom_type_scat_source
C C 0.0033 0.0016 'International Tables Vol C Tables 4.2.6.8 and 6.1.1.4'
H H 0.0000 0.0000 'International Tables Vol C Tables 4.2.6.8 and 6.1.1.4'
N N 0.0061 0.0033 'International Tables Vol C Tables 4.2.6.8 and 6.1.1.4'
O O 0.0106 0.0060 'International Tables Vol C Tables 4.2.6.8 and 6.1.1.4'
P P 0.1023 0.0942 'International Tables Vol C Tables 4.2.6.8 and 6.1.1.4'
Mn Mn 0.3368 0.7283 'International Tables Vol C Tables 4.2.6.8 and 6.1.1.4'
U U -9.6767 9.6646 'International Tables Vol C Tables 4.2.6.8 and 6.1.1.4'

loop_
_geom_angle_atom_site_label_1
_geom_angle_atom_site_label_2
_geom_angle_atom_site_label_3
_geom_angle
_geom_angle_site_symmetry_1
_geom_angle_site_symmetry_3
O2 U1 O1 178.15(16) . .
O2 U1 O7 90.31(14) . 3_565
O1 U1 O7 91.12(14) . 3_565
O2 U1 O5 89.40(13) . .
O1 U1 O5 91.91(13) . .
O7 U1 O5 84.53(12) 3_565 .
O2 U1 O9 91.54(13) . 3_665
O1 U1 O9 87.55(13) . 3_665
O7 U1 O9 80.12(12) 3_565 3_665
O5 U1 O9 164.63(12) . 3_665
O2 U1 O9 84.62(13) . .
O1 U1 O9 93.53(13) . .
O7 U1 O9 144.55(11) 3_565 .
O5 U1 O9 130.32(11) . .
O9 U1 O9 65.02(13) 3_665 .
O2 U1 O8 94.82(13) . .
O1 U1 O8 84.26(13) . .
O7 U1 O8 158.71(11) 3_565 .
O5 U1 O8 74.90(12) . .
O9 U1 O8 120.28(11) 3_665 .
O9 U1 O8 56.67(10) . .
O2 U1 P2 84.52(12) . .
O1 U1 P2 93.93(11) . .
O7 U1 P2 171.80(9) 3_565 .
O5 U1 P2 101.73(9) . .
O9 U1 P2 93.63(8) 3_665 .
O9 U1 P2 28.64(7) . .
O8 U1 P2 28.92(8) . .
O4 U2 O3 179.31(16) . .
O4 U2 O6 93.22(13) . 1_655
O3 U2 O6 87.07(14) . 1_655
O4 U2 O10 88.08(13) . .
O3 U2 O10 92.59(13) . .
O6 U2 O10 80.02(12) 1_655 .
O4 U2 O12 87.75(13) . 3_766
O3 U2 O12 91.65(13) . 3_766
O6 U2 O12 85.11(11) 1_655 3_766
O10 U2 O12 164.30(12) . 3_766
O4 U2 O12 87.11(13) . .
O3 U2 O12 92.33(13) . .
O6 U2 O12 152.40(11) 1_655 .
O10 U2 O12 127.54(11) . .
O12 U2 O12 67.32(13) 3_766 .
O4 U2 O11 93.52(13) . .
O3 U2 O11 86.53(13) . .
O6 U2 O11 150.09(11) 1_655 .
O10 U2 O11 71.13(11) . .
O12 U2 O11 124.25(11) 3_766 .
O12 U2 O11 57.12(11) . .
O4 U2 P3 93.30(11) . .
O3 U2 P3 86.40(11) . .
O6 U2 P3 173.45(9) 1_655 .
O10 U2 P3 99.67(9) . .
O12 U2 P3 95.68(8) 3_766 .
O12 U2 P3 28.83(8) . .
O11 U2 P3 28.57(8) . .
O4 U2 U2 86.90(11) . 3_766
O3 U2 U2 92.40(11) . 3_766
O6 U2 U2 119.59(8) 1_655 3_766
O10 U2 U2 159.98(9) . 3_766
O12 U2 U2 34.49(8) 3_766 3_766
O12 U2 U2 32.82(8) . 3_766
O11 U2 U2 89.85(7) . 3_766
P3 U2 U2 61.34(3) . 3_766
O13 Mn1 O8 95.75(13) 3_666 .
O13 Mn1 O11 92.71(13) 3_666 .
O8 Mn1 O11 106.30(12) . .
O13 Mn1 O1W 89.71(13) 3_666 .
O8 Mn1 O1W 83.81(12) . .
O11 Mn1 O1W 169.30(12) . .
O13 Mn1 N2 95.16(14) 3_666 .
O8 Mn1 N2 156.26(14) . .
O11 Mn1 N2 94.17(13) . .
O1W Mn1 N2 75.22(13) . .
O13 Mn1 N1 165.93(14) 3_666 .
O8 Mn1 N1 97.55(13) . .
O11 Mn1 N1 87.98(13) . .
O1W Mn1 N1 87.17(13) . .
N2 Mn1 N1 70.77(14) . .
O7 P1 O6 112.53(19) . .
O7 P1 O5 110.7(2) . .
O6 P1 O5 109.1(2) . .
O7 P1 C1 106.3(2) . .
O6 P1 C1 106.2(2) . .
O5 P1 C1 111.9(2) . .
O10 P2 O8 112.40(19) . .
O10 P2 O9 110.66(19) . .
O8 P2 O9 104.00(19) . .
O10 P2 C4 111.1(2) . .
O8 P2 C4 109.8(2) . .
O9 P2 C4 108.6(2) . .
O10 P2 U1 138.93(14) . .
O8 P2 U1 55.50(13) . .
O9 P2 U1 50.60(13) . .
C4 P2 U1 109.77(16) . .
O13 P3 O11 114.38(19) . .
O13 P3 O12 115.87(19) . .
O11 P3 O12 101.29(18) . .
O13 P3 C7 109.3(2) . .
O11 P3 C7 108.1(2) . .
O12 P3 C7 107.3(2) . .
O13 P3 U2 138.66(14) . .
O11 P3 U2 51.04(12) . .
O12 P3 U2 50.88(12) . .
C7 P3 U2 112.03(16) . .
P1 O5 U1 149.3(2) . .
P1 O6 U2 153.1(2) . 1_455
P1 O7 U1 167.4(2) . 3_565
P2 O8 Mn1 117.96(19) . .
P2 O8 U1 95.59(15) . .
Mn1 O8 U1 129.78(14) . .
P2 O9 U1 144.17(19) . 3_665
P2 O9 U1 100.76(16) . .
U1 O9 U1 114.98(13) 3_665 .
P2 O10 U2 157.7(2) . .
P3 O11 Mn1 131.24(19) . .
P3 O11 U2 100.39(16) . .
Mn1 O11 U2 127.98(14) . .
P3 O12 U2 145.32(19) . 3_766
P3 O12 U2 100.29(16) . .
U2 O12 U2 112.68(13) 3_766 .
P3 O13 Mn1 163.2(2) . 3_666
C12 N1 C10 116.1(4) . .
C12 N1 Mn1 116.6(4) . .
C10 N1 Mn1 126.8(3) . .
C14 N2 C13 116.9(5) . .
C14 N2 Mn1 124.3(3) . .
C13 N2 Mn1 118.0(4) . .
C3 C1 C2 119.0(4) . .
C3 C1 P1 117.6(4) . .
C2 C1 P1 122.8(4) . .
C2 C2 C1 120.4(3) 4_575 .
C2 C2 H2A 119.8 4_575 .
C1 C2 H2A 119.8 . .
C3 C3 C1 120.5(3) 4_575 .
C3 C3 H3A 119.7 4_575 .
C1 C3 H3A 119.7 . .
C6 C4 C5 118.9(5) . .
C6 C4 P2 120.6(4) . .
C5 C4 P2 120.5(4) . .
C5 C5 C4 120.3(3) 4_575 .
C5 C5 H5A 119.9 4_575 .
C4 C5 H5A 119.9 . .
C6 C6 C4 120.8(3) 4_575 .
C6 C6 H6A 119.6 4_575 .
C4 C6 H6A 119.6 . .
C9 C7 C8 117.7(4) . .
C9 C7 P3 122.2(4) . .
C8 C7 P3 120.0(4) . .
C8 C8 C7 121.1(3) 4_565 .
C8 C8 H8A 119.4 4_565 .
C7 C8 H8A 119.4 . .
C9 C9 C7 120.8(3) 4_565 .
C9 C9 H9A 119.6 4_565 .
C7 C9 H9A 119.6 . .
N1 C10 C11 121.7(5) . .
N1 C10 H10A 119.1 . .
C11 C10 H10A 119.1 . .
C10 C11 C10 117.4(7) 4_565 .
C10 C11 H11A 121.3 4_565 .
C10 C11 H11A 121.3 . .
N1 C12 N1 126.9(6) . 4_565
N1 C12 C13 116.6(3) . .
N1 C12 C13 116.6(3) 4_565 .
N2 C13 N2 125.8(6) 4_565 .
N2 C13 C12 117.1(3) 4_565 .
N2 C13 C12 117.1(3) . .
N2 C14 C15 121.5(5) . .
N2 C14 H14A 119.2 . .
C15 C14 H14A 119.2 . .
C14 C15 C14 117.5(7) 4_565 .
C14 C15 H15A 121.3 4_565 .
C14 C15 H15A 121.3 . .

loop_
_geom_bond_atom_site_label_1
_geom_bond_atom_site_label_2
_geom_bond_distance
_geom_bond_site_symmetry_2
U1 O2 1.772(3) .
U1 O1 1.780(3) .
U1 O7 2.246(3) 3_565
U1 O5 2.282(4) .
U1 O9 2.390(3) 3_665
U1 O9 2.490(3) .
U1 O8 2.622(3) .
U1 P2 3.1661(13) .
U2 O4 1.773(3) .
U2 O3 1.777(3) .
U2 O6 2.267(3) 1_655
U2 O10 2.274(3) .
U2 O12 2.406(3) 3_766
U2 O12 2.513(3) .
U2 O11 2.520(3) .
Mn1 O13 2.072(3) 3_666
Mn1 O8 2.212(3) .
Mn1 O11 2.244(3) .
Mn1 O1W 2.252(3) .
Mn1 N2 2.303(4) .
Mn1 N1 2.356(4) .
P1 O7 1.518(4) .
P1 O6 1.526(3) .
P1 O5 1.527(4) .
P1 C1 1.795(5) .
P2 O10 1.506(3) .
P2 O8 1.538(4) .
P2 O9 1.545(3) .
P2 C4 1.792(5) .
P3 O13 1.489(3) .
P3 O11 1.550(3) .
P3 O12 1.562(3) .
P3 C7 1.793(5) .
O6 U2 2.267(3) 1_455
O7 U1 2.246(3) 3_565
O9 U1 2.390(3) 3_665
O12 U2 2.406(3) 3_766
O13 Mn1 2.072(3) 3_666
N1 C12 1.334(5) .
N1 C10 1.339(6) .
N2 C14 1.330(6) .
N2 C13 1.337(5) .
C1 C3 1.397(7) .
C1 C2 1.401(7) .
C2 C2 1.382(9) 4_575
C2 H2A 0.9300 .
C3 C3 1.382(9) 4_575
C3 H3A 0.9300 .
C4 C6 1.387(7) .
C4 C5 1.407(7) .
C5 C5 1.390(9) 4_575
C5 H5A 0.9300 .
C6 C6 1.387(10) 4_575
C6 H6A 0.9300 .
C7 C9 1.391(7) .
C7 C8 1.403(6) .
C8 C8 1.363(9) 4_565
C8 H8A 0.9300 .
C9 C9 1.388(9) 4_565
C9 H9A 0.9300 .
C10 C11 1.385(6) .
C10 H10A 0.9300 .
C11 C10 1.385(6) 4_565
C11 H11A 0.9300 .
C12 N1 1.334(5) 4_565
C12 C13 1.493(9) .
C13 N2 1.337(5) 4_565
C14 C15 1.386(6) .
C14 H14A 0.9300 .
C15 C14 1.385(6) 4_565
C15 H15A 0.9300 .
